data_7215983
loop_
_publ_author_name
'Liu, Yi-Ting'
'Du, Yuan-Qi'
'Wu, Xiao'
'Zheng, Zhi-Peng'
'Lin, Xiao-Ming'
'Zhu, Li-Cai'
'Cai, Yue-Peng'

_publ_section_title
;
 A series of lanthanide complexes based on pyridine-3,5-dicarboxylate and
 succinate ligands: syntheses, structures and properties
;
_journal_issue 29
_journal_name_full CrystEngComm
_journal_page_first 6797
_journal_paper_doi 10.1039/c4ce00417e
_journal_volume 16
_journal_year 2014
_chemical_formula_moiety 'C9 H11 Er N O9, 2(H2 O)'
_chemical_formula_sum 'C9 H15 Er N O11'
_chemical_formula_weight 480.48
_space_group_crystal_system monoclinic
_space_group_IT_number 14
_space_group_name_Hall '-P 2ybc'
_space_group_name_H-M_alt 'P 1 21/c 1'
_symmetry_Int_Tables_number 14
_symmetry_space_group_name_Hall '-P 2ybc'
_symmetry_space_group_name_H-M 'P 1 21/c 1'
_audit_creation_date 2014-03-20
_audit_creation_method
;
Olex2 1.2
(compiled 2014.02.28 svn.r2899 for OlexSys, GUI svn.r4781)
;
_cell_angle_alpha 90
_cell_angle_beta 97.925(1)
_cell_angle_gamma 90
_cell_formula_units_Z 4
_cell_length_a 15.8585(14)
_cell_length_b 13.4190(11)
_cell_length_c 6.6158(6)
_cell_measurement_reflns_used 2367
_cell_measurement_temperature 296(2)
_cell_measurement_theta_max 27.44
_cell_measurement_theta_min 2.59
_cell_volume 1394.4(2)
_computing_cell_refinement 'Bruker SAINT'
_computing_data_collection 'Bruker APEX2'
_computing_data_reduction 'Bruker SAINT'
_computing_molecular_graphics 'Olex2 (Dolomanov et al., 2009)'
_computing_publication_material 'Olex2 (Dolomanov et al., 2009)'
_computing_structure_refinement 'olex2.refine (Bourhis et al., 2013)'
_computing_structure_solution 'SHELXS-97 (Sheldrick, 2008)'
_diffrn_ambient_temperature 296(2)
_diffrn_measured_fraction_theta_full 0.9996
_diffrn_measured_fraction_theta_max 0.9996
_diffrn_measurement_device_type 'Bruker APEX-II CCD'
_diffrn_measurement_method '\f and \w scans'
_diffrn_radiation_monochromator graphite
_diffrn_radiation_source 'fine-focus sealed tube'
_diffrn_radiation_type 'Mo K\a'
_diffrn_radiation_wavelength 0.71073
_diffrn_reflns_av_R_equivalents 0.0369
_diffrn_reflns_av_unetI/netI 0.0495
_diffrn_reflns_limit_h_max 15
_diffrn_reflns_limit_h_min -21
_diffrn_reflns_limit_k_max 18
_diffrn_reflns_limit_k_min -11
_diffrn_reflns_limit_l_max 7
_diffrn_reflns_limit_l_min -8
_diffrn_reflns_number 8488
_diffrn_reflns_theta_full 25.1929
_diffrn_reflns_theta_max 25.19
_diffrn_reflns_theta_min 1.30
_exptl_absorpt_coefficient_mu 6.078
_exptl_absorpt_correction_T_max 0.7457
_exptl_absorpt_correction_T_min 0.5886
_exptl_absorpt_correction_type multi-scan
_exptl_absorpt_process_details 'SADABS (Sheldrick, 1996)'
_exptl_crystal_colour colorless
_exptl_crystal_density_diffrn 2.216
_exptl_crystal_density_method 'not measured'
_exptl_crystal_description block
_exptl_crystal_F_000 928.1655
_exptl_crystal_size_max 0.2
_exptl_crystal_size_mid 0.1
_exptl_crystal_size_min 0.1
_refine_diff_density_max 1.5058
_refine_diff_density_min -0.9365
_refine_diff_density_rms 0.2347
_refine_ls_d_res_high 0.8348
_refine_ls_d_res_low 15.7070
_refine_ls_goodness_of_fit_ref 1.0237
_refine_ls_hydrogen_treatment mixed
_refine_ls_matrix_type full
_refine_ls_number_constraints 25
_refine_ls_number_parameters 186
_refine_ls_number_reflns 2493
_refine_ls_number_restraints 0
_refine_ls_restrained_S_all 1.0237
_refine_ls_R_factor_all 0.0462
_refine_ls_R_factor_gt 0.0374
_refine_ls_shift/su_max 0.0000
_refine_ls_shift/su_mean 0.0000
_refine_ls_structure_factor_coef Fsqd
_refine_ls_weighting_details 'w=1/[\s^2^(Fo^2^)+(0.0564P)^2^+12.9048P] where P=(Fo^2^+2Fc^2^)/3'
_refine_ls_weighting_scheme calc
_refine_ls_wR_factor_gt 0.1002
_refine_ls_wR_factor_ref 0.1085
_reflns_Friedel_coverage 0.0
_reflns_limit_h_max 18
_reflns_limit_h_min -18
_reflns_limit_k_max 16
_reflns_limit_k_min 0
_reflns_limit_l_max 7
_reflns_limit_l_min 0
_reflns_number_gt 2087
_reflns_number_total 2493
_reflns_threshold_expression I>=2u(I)
_cod_data_source_file c4ce00417e2.cif
_cod_data_source_block CCDC
_cod_depositor_comments 'Adding full bibliography for 7215980--7215985.cif.'
_cod_database_code 7215983
_olex2_refinement_description
;
1. Fixed Uiso
 At 1.2 times of:
  All C(H) groups, All C(H,H) groups
 At 1.5 times of:
  All O(H,H) groups
2.a Free rotating group:
 O4W(N1,O1,O2,O3,O4,O5,O6,O1W), O4W(H4Wa,H4Wb), O5W(H5Wa,H5Wb)
2.b Rotating group:
 O1W(H1Wa,H1Wb), O2W(H2Wa,H2Wb), O3W(H3Wa,H3Wb)
2.c Secondary CH2 refined with riding coordinates:
 C9(H9a,H9b)
2.d Aromatic/amide H refined with riding coordinates:
 C3(H3), C4(H4), C6(H6)
;

loop_
_space_group_symop_id
_space_group_symop_operation_xyz
1 x,y,z
2 -x,y+1/2,-z+1/2
3 -x,-y,-z
4 x,-y-1/2,z-1/2

loop_
_atom_site_label
_atom_site_type_symbol
_atom_site_fract_x
_atom_site_fract_y
_atom_site_fract_z
_atom_site_U_iso_or_equiv
_atom_site_adp_type
_atom_site_occupancy
_atom_site_refinement_flags_posn
Er1 Er 0.24882(2) 0.56099(2) 1.03600(6) 0.01985(16) Uani 1.000000 .
C1 C 0.1429(5) 0.3885(6) 0.9833(12) 0.0236(18) Uani 1.000000 .
C2 C 0.0868(5) 0.2968(6) 0.9461(12) 0.0208(17) Uani 1.000000 .
C3 C 0.1244(5) 0.2032(6) 0.9521(12) 0.0247(18) Uani 1.000000 .
C4 C -0.0045(5) 0.1263(6) 0.8797(11) 0.0206(17) Uani 1.000000 .
C5 C -0.0485(5) 0.2161(6) 0.8770(11) 0.0184(16) Uani 1.000000 .
C6 C -0.0003(5) 0.3037(6) 0.9074(11) 0.0192(17) Uani 1.000000 .
C7 C -0.1435(5) 0.2169(6) 0.8367(12) 0.0196(17) Uani 1.000000 .
C8 C 0.3995(6) 0.5519(7) 1.3333(17) 0.038(2) Uani 1.000000 .
C9 C 0.4781(7) 0.5486(8) 1.4904(19) 0.052(3) Uani 1.000000 .
O4W O 0.33738(19) 0.2719(3) 0.7084(7) 0.086(3) Uani 1.000000 .
N1 N 0.07988(19) 0.11876(17) 0.9170(6) 0.0225(15) Uani 1.000000 G
O1 O 0.11087(15) 0.47319(16) 0.9428(5) 0.0298(14) Uani 1.000000 G
O2 O 0.21950(15) 0.37756(18) 1.0561(4) 0.0295(14) Uani 1.000000 G
O3 O -0.18108(18) 0.1369(3) 0.7828(6) 0.0284(14) Uani 1.000000 G
O4 O -0.18102(15) 0.2967(3) 0.8655(7) 0.0367(16) Uani 1.000000 G
O5 O 0.38482(16) 0.4879(2) 1.1928(6) 0.0410(17) Uani 1.000000 G
O6 O 0.3468(2) 0.6211(3) 1.3460(7) 0.063(2) Uani 1.000000 G
O1W O 0.30052(19) 0.4736(3) 0.7499(5) 0.0442(18) Uani 1.000000 G
O2W O 0.1949(5) 0.5241(5) 1.3588(10) 0.0466(19) Uani 1.000000 .
O3W O 0.3520(5) 0.6777(6) 0.9237(16) 0.070(3) Uani 1.000000 .
O5W O 0.5278(7) 0.6590(9) 0.9922(19) 0.090(3) Uani 1.000000 .
H3 H 0.1833(5) 0.1990(6) 0.9819(12) 0.030(2) Uiso 1.000000 R
H4 H -0.0360(5) 0.0680(6) 0.8539(11) 0.025(2) Uiso 1.000000 R
H6 H -0.0269(5) 0.3655(6) 0.9014(11) 0.023(2) Uiso 1.000000 R
H9a H 0.5178(7) 0.5986(8) 1.4557(19) 0.062(4) Uiso 1.000000 R
H9b H 0.4621(7) 0.5663(8) 1.6221(19) 0.062(4) Uiso 1.000000 R
H1Wa H 0.307(6) 0.5152(12) 0.656(6) 0.066(3) Uiso 1.000000 GR
H1Wb H 0.265(3) 0.429(5) 0.704(9) 0.066(3) Uiso 1.000000 GR
H2Wa H 0.218(5) 0.563(5) 1.451(4) 0.070(3) Uiso 1.000000 GR
H2Wb H 0.207(6) 0.464(2) 1.393(8) 0.070(3) Uiso 1.000000 GR
H3Wa H 0.397(3) 0.6465(17) 0.908(18) 0.105(4) Uiso 1.000000 GR
H3Wb H 0.364(6) 0.723(5) 1.013(9) 0.105(4) Uiso 1.000000 GR
H4Wa H 0.291(6) 0.248(12) 0.65(2) 0.129(5) Uiso 1.000000 G
H4Wb H 0.346(10) 0.251(12) 0.831(9) 0.129(5) Uiso 1.000000 G
H5Wa H 0.544(12) 0.623(11) 0.899(16) 0.135(5) Uiso 1.000000 G
H5Wb H 0.543(13) 0.631(12) 1.107(11) 0.135(5) Uiso 1.000000 G

loop_
_atom_site_aniso_label
_atom_site_aniso_U_11
_atom_site_aniso_U_22
_atom_site_aniso_U_33
_atom_site_aniso_U_12
_atom_site_aniso_U_13
_atom_site_aniso_U_23
Er1 0.0164(2) 0.0149(2) 0.0269(2) 0.00034(14) -0.00180(15) 0.00063(14)
C1 0.027(5) 0.022(4) 0.022(4) -0.007(4) 0.006(3) -0.004(3)
C2 0.022(4) 0.021(4) 0.019(4) -0.001(3) -0.001(3) 0.002(3)
C3 0.020(4) 0.028(5) 0.025(4) -0.001(4) -0.001(3) 0.003(3)
C4 0.029(5) 0.013(4) 0.019(4) -0.003(3) 0.002(3) 0.000(3)
C5 0.023(4) 0.018(4) 0.013(4) -0.002(3) 0.002(3) 0.000(3)
C6 0.028(5) 0.013(4) 0.016(4) 0.003(3) 0.002(3) 0.003(3)
C7 0.023(4) 0.019(4) 0.017(4) -0.001(3) 0.002(3) 0.001(3)
C8 0.028(5) 0.028(5) 0.054(6) 0.002(4) -0.009(5) 0.007(5)
C9 0.034(6) 0.057(8) 0.057(7) 0.004(5) -0.021(5) -0.007(6)
O4W 0.064(7) 0.053(6) 0.133(10) 0.002(5) -0.019(6) -0.038(6)
N1 0.020(4) 0.020(4) 0.026(4) 0.001(3) -0.001(3) -0.003(3)
O1 0.029(4) 0.020(3) 0.039(4) -0.004(3) -0.003(3) 0.006(3)
O2 0.019(3) 0.022(3) 0.044(4) -0.002(3) -0.006(3) -0.002(3)
O3 0.026(3) 0.021(3) 0.036(3) -0.005(3) -0.000(3) -0.004(3)
O4 0.029(4) 0.028(4) 0.053(4) 0.007(3) 0.005(3) -0.009(3)
O5 0.027(4) 0.033(4) 0.058(4) 0.009(3) -0.013(3) -0.007(3)
O6 0.033(4) 0.054(5) 0.091(6) 0.011(4) -0.024(4) -0.031(5)
O1W 0.058(5) 0.040(4) 0.035(4) 0.018(4) 0.010(3) 0.004(3)
O2W 0.073(6) 0.033(4) 0.038(4) -0.026(4) 0.023(4) -0.009(3)
O3W 0.027(4) 0.048(5) 0.133(9) -0.004(4) 0.003(5) 0.034(5)
O5W 0.051(6) 0.111(9) 0.104(8) 0.025(6) -0.006(6) -0.036(7)

loop_
_atom_type_symbol
_atom_type_scat_dispersion_real
_atom_type_scat_dispersion_imag
_atom_type_scat_Cromer_Mann_a1
_atom_type_scat_Cromer_Mann_a2
_atom_type_scat_Cromer_Mann_a3
_atom_type_scat_Cromer_Mann_a4
_atom_type_scat_Cromer_Mann_b1
_atom_type_scat_Cromer_Mann_b2
_atom_type_scat_Cromer_Mann_b3
_atom_type_scat_Cromer_Mann_b4
_atom_type_scat_Cromer_Mann_c
_atom_type_scat_source
_atom_type_scat_dispersion_source
H 0.00000 0.00000 0.49300 0.32291 0.14019 0.04081 10.51090 26.12570 3.14236 57.79970 0.0030380000826 'International Tables Volume C Table 6.1.1.4 (pp. 500-502)' 'Henke, Gullikson and Davis, At. Data and Nucl. Data Tables, 1993, 54, 2'
C 0.00347 0.00161 2.31000 1.02000 1.58860 0.86500 20.84390 10.20750 0.56870 51.65120 0.215599998832 'International Tables Volume C Table 6.1.1.4 (pp. 500-502)' 'Henke, Gullikson and Davis, At. Data and Nucl. Data Tables, 1993, 54, 2'
Er -0.12730 5.10226 27.65630 16.42850 14.97790 2.98233 2.07356 0.22354 11.36040 105.70300 5.92046022415 'International Tables Volume C Table 6.1.1.4 (pp. 500-502)' 'Henke, Gullikson and Davis, At. Data and Nucl. Data Tables, 1993, 54, 2'
O 0.01158 0.00611 3.04850 2.28680 1.54630 0.86700 13.27710 5.70110 0.32390 32.90890 0.250800013542 'International Tables Volume C Table 6.1.1.4 (pp. 500-502)' 'Henke, Gullikson and Davis, At. Data and Nucl. Data Tables, 1993, 54, 2'
N 0.00653 0.00323 12.21260 3.13220 2.01250 1.16630 0.00570 9.89330 28.99750 0.58260 -11.5290002823 'International Tables Volume C Table 6.1.1.4 (pp. 500-502)' 'Henke, Gullikson and Davis, At. Data and Nucl. Data Tables, 1993, 54, 2'

loop_
_geom_angle_atom_site_label_1
_geom_angle_atom_site_label_2
_geom_angle_atom_site_label_3
_geom_angle
_geom_angle_site_symmetry_1
_geom_angle_site_symmetry_3
O2 Er1 O1 52.11(5) . .
O3 Er1 O1 73.60(10) 2_556 .
O3 Er1 O2 112.98(10) 2_556 .
O4 Er1 O1 91.93(8) 3_567 .
O4 Er1 O2 133.86(8) 3_567 .
O4 Er1 O3 74.66(8) 3_567 2_556
O5 Er1 O1 127.21(11) . .
O5 Er1 O2 75.24(8) . .
O5 Er1 O3 141.39(12) . 2_556
O5 Er1 O4 128.31(12) . 3_567
O6 Er1 O1 140.68(16) . .
O6 Er1 O2 111.54(13) . .
O6 Er1 O3 135.43(12) . 2_556
O6 Er1 O4 76.54(14) . 3_567
O6 Er1 O5 51.78(6) . .
O1W Er1 O1 87.63(9) . .
O1W Er1 O2 69.99(7) . .
O1W Er1 O3 71.91(13) . 2_556
O1W Er1 O4 145.24(16) . 3_567
O1W Er1 O5 76.65(9) . .
O1W Er1 O6 122.90(11) . .
O2W Er1 O1 73.76(19) . .
O2W Er1 O2 70.59(17) . .
O2W Er1 O3 131.8(2) . 2_556
O2W Er1 O4 72.1(2) . 3_567
O2W Er1 O5 86.8(2) . .
O2W Er1 O6 66.9(2) . .
O2W Er1 O1W 139.92(18) . .
O3W Er1 O1 145.9(2) . .
O3W Er1 O2 141.1(2) . .
O3W Er1 O3 72.9(2) . 2_556
O3W Er1 O4 85.1(2) . 3_567
O3W Er1 O5 78.46(19) . .
O3W Er1 O6 71.4(3) . .
O3W Er1 O1W 76.4(3) . .
O3W Er1 O2W 135.9(3) . .
O1 C1 C2 119.1(7) . .
O2 C1 C2 118.9(7) . .
O2 C1 O1 121.9(7) . .
C3 C2 C1 119.2(7) . .
C6 C2 C1 121.9(7) . .
C6 C2 C3 118.9(7) . .
N1 C3 C2 123.1(7) . .
H3 C3 C2 118.4(5) . .
H3 C3 N1 118.4(4) . .
N1 C4 C5 123.9(7) . .
H4 C4 C5 118.1(5) . .
H4 C4 N1 118.1(3) . .
C6 C5 C4 117.5(7) . .
C7 C5 C4 120.0(7) . .
C7 C5 C6 122.4(7) . .
C5 C6 C2 119.0(7) . .
H6 C6 C2 120.5(5) . .
H6 C6 C5 120.5(5) . .
O3 C7 C5 118.2(7) . .
O4 C7 C5 117.9(6) . .
O4 C7 O3 123.8(7) . .
O5 C8 C9 122.5(9) . .
O6 C8 C9 117.9(9) . .
O6 C8 O5 119.6(8) . .
C9 C9 C8 114.8(12) 3_668 .
H9a C9 C8 108.6(6) . .
H9b C9 C8 108.6(7) . .
H9b C9 H9a 107.5 . .
H4Wb O4W H4Wa 109.5 . .
C4 N1 C3 117.5(5) . .
C1 O1 Er1 93.4(4) . .
C1 O2 Er1 92.4(4) . .
C7 O3 Er1 137.2(4) . 2_546
C7 O4 Er1 172.5(5) . 3_567
C8 O5 Er1 95.8(5) . .
C8 O6 Er1 92.8(5) . .
H1Wa O1W Er1 109.5 . .
H1Wb O1W Er1 109.5 . .
H1Wb O1W H1Wa 109.5 . .
H2Wa O2W Er1 109.5 . .
H2Wb O2W Er1 109.5 . .
H2Wb O2W H2Wa 109.5 . .
H3Wa O3W Er1 109.5 . .
H3Wb O3W Er1 109.5 . .
H3Wb O3W H3Wa 109.5 . .
H5Wb O5W H5Wa 109.5 . .

loop_
_geom_bond_atom_site_label_1
_geom_bond_atom_site_label_2
_geom_bond_distance
_geom_bond_site_symmetry_2
Er1 O1 2.486(2) .
Er1 O2 2.512(2) .
Er1 O3 2.453(3) 2_556
Er1 O4 2.328(3) 3_567
Er1 O5 2.464(3) .
Er1 O6 2.529(3) .
Er1 O1W 2.461(3) .
Er1 O2W 2.457(6) .
Er1 O3W 2.454(7) .
C1 C2 1.518(11) .
C1 O1 1.259(9) .
C1 O2 1.252(9) .
C2 C3 1.389(11) .
C2 C6 1.372(11) .
C3 N1 1.338(9) .
C3 H3 0.9300 .
C4 C5 1.391(11) .
C4 N1 1.331(9) .
C4 H4 0.9300 .
C5 C6 1.401(11) .
C5 C7 1.493(11) .
C6 H6 0.9300 .
C7 O3 1.255(8) .
C7 O4 1.252(9) .
C8 C9 1.510(14) .
C8 O5 1.263(11) .
C8 O6 1.260(11) .
C9 C9 1.47(2) 3_668
C9 H9a 0.9700 .
C9 H9b 0.9700 .
O4W H4Wa 0.8500 .
O4W H4Wb 0.8500 .
O1W H1Wa 0.8500 .
O1W H1Wb 0.8500 .
O2W H2Wa 0.8500 .
O2W H2Wb 0.8500 .
O3W H3Wa 0.8500 .
O3W H3Wb 0.8500 .
O5W H5Wa 0.8500 .
O5W H5Wb 0.8500 .
